data_4033443
loop_
_publ_author_name
'Uemura, Naohiro'
'Ishikawa, Hiroki'
'Tamura, Naoki'
'Yoshida, Yasushi'
'Mino, Takashi'
'Kasashima, Yoshio'
'Sakamoto, Masami'

_publ_section_title
;
 Stereoselective Photodimerization of 3-Arylindenones in Solution and in
 the Solid State.
;
_journal_issue 4
_journal_name_full 'The Journal of organic chemistry'
_journal_page_first 2256
_journal_page_last 2262
_journal_paper_doi 10.1021/acs.joc.7b03147
_journal_volume 83
_journal_year 2018
_chemical_formula_sum 'C30 H18 Cl2 O2'
_chemical_formula_weight 481.34
_space_group_crystal_system triclinic
_space_group_IT_number 2
_space_group_name_Hall '-P 1'
_space_group_name_H-M_alt 'P -1'
_symmetry_space_group_name_Hall '-P 1'
_symmetry_space_group_name_H-M 'P -1'
_atom_sites_solution_hydrogens geom
_atom_sites_solution_primary direct
_atom_sites_solution_secondary difmap
_cell_angle_alpha 71.401(2)
_cell_angle_beta 76.345(2)
_cell_angle_gamma 82.394(2)
_cell_formula_units_Z 4
_cell_length_a 10.6655(18)
_cell_length_b 15.265(3)
_cell_length_c 15.421(3)
_cell_measurement_reflns_used 2310
_cell_measurement_temperature 173
_cell_measurement_theta_max 25.7699
_cell_measurement_theta_min 2.1788
_cell_volume 2307.9(7)
_computing_cell_refinement 'SAINT V8.34A (Bruker AXS Inc., 2013)'
_computing_data_collection 'APEX2 (Bruker AXS, 2006)'
_computing_data_reduction 'SAINT V8.34A (Bruker AXS Inc., 2013)'
_computing_molecular_graphics 'XSHEL (Bruker AXS,2002)'
_computing_publication_material 'XCIF (Bruker AXS, 2001)'
_computing_structure_refinement 'SHELXL-2013 (Sheldrick, 2013)'
_computing_structure_solution 'SHELXS-97 (Sheldrick, 1997)'
_diffrn_ambient_temperature 173
_diffrn_detector_area_resol_mean 8.3333
_diffrn_measured_fraction_theta_full 0.984
_diffrn_measured_fraction_theta_max 0.944
_diffrn_measurement_device_type 'Bruker APEXII CCD area detector'
_diffrn_measurement_method 'Phi and Omega scans'
_diffrn_radiation_monochromator graphite
_diffrn_radiation_type MoK\a
_diffrn_radiation_wavelength 0.71073
_diffrn_reflns_av_R_equivalents 0.0239
_diffrn_reflns_av_unetI/netI 0.0660
_diffrn_reflns_limit_h_max 7
_diffrn_reflns_limit_h_min -13
_diffrn_reflns_limit_k_max 19
_diffrn_reflns_limit_k_min -19
_diffrn_reflns_limit_l_max 20
_diffrn_reflns_limit_l_min -19
_diffrn_reflns_number 13357
_diffrn_reflns_theta_full 25.242
_diffrn_reflns_theta_max 27.572
_diffrn_reflns_theta_min 1.410
_diffrn_source 'fine-focus sealed tube'
_exptl_absorpt_coefficient_mu 0.308
_exptl_absorpt_correction_T_max 0.97
_exptl_absorpt_correction_T_min 0.90
_exptl_absorpt_correction_type empirical
_exptl_absorpt_process_details 'SADABS (Sheldrick 1996)'
_exptl_crystal_colour colourless
_exptl_crystal_density_diffrn 1.385
_exptl_crystal_density_method 'not measured'
_exptl_crystal_description prismatic
_exptl_crystal_F_000 992
_exptl_crystal_size_max 0.400
_exptl_crystal_size_mid 0.400
_exptl_crystal_size_min 0.100
_refine_diff_density_max 0.425
_refine_diff_density_min -0.409
_refine_ls_extinction_method none
_refine_ls_goodness_of_fit_ref 1.052
_refine_ls_hydrogen_treatment constr
_refine_ls_matrix_type full
_refine_ls_number_parameters 613
_refine_ls_number_reflns 10079
_refine_ls_number_restraints 0
_refine_ls_restrained_S_all 1.052
_refine_ls_R_factor_all 0.0859
_refine_ls_R_factor_gt 0.0529
_refine_ls_shift/su_max 0.001
_refine_ls_shift/su_mean 0.000
_refine_ls_structure_factor_coef Fsqd
_refine_ls_weighting_details 'w=1/[\s^2^(Fo^2^)+(0.0755P)^2^] where P=(Fo^2^+2Fc^2^)/3'
_refine_ls_weighting_scheme calc
_refine_ls_wR_factor_gt 0.1288
_refine_ls_wR_factor_ref 0.1589
_reflns_number_gt 6805
_reflns_number_total 10079
_reflns_threshold_expression 'I > 2\s(I)'
_cod_data_source_file jo7b03147_si_009.cif
_cod_data_source_block I
_cod_depositor_comments 'Adding full bibliography for 4033434--4033446.cif.'
_cod_database_code 4033443

loop_
_space_group_symop_operation_xyz
'x, y, z'
'-x, -y, -z'

loop_
_atom_site_type_symbol
_atom_site_label
_atom_site_fract_x
_atom_site_fract_y
_atom_site_fract_z
_atom_site_U_iso_or_equiv
_atom_site_adp_type
_atom_site_calc_flag
_atom_site_refinement_flags_adp
_atom_site_refinement_flags_posn
_atom_site_occupancy
C C1 0.3513(2) 0.38678(17) 0.56490(18) 0.0252(6) Uani d . . 1
C C2 0.4532(2) 0.40829(16) 0.60755(16) 0.0240(5) Uani d . . 1
H H2 0.456 0.4757 0.5994 0.029 Uiso calc U R 1
C C3 0.4321(2) 0.34648(16) 0.71129(16) 0.0217(5) Uani d . . 1
C C4 0.3238(2) 0.28652(16) 0.71924(17) 0.0243(5) Uani d . . 1
C C5 0.2677(3) 0.21516(18) 0.79519(19) 0.0318(6) Uani d . . 1
H H5 0.293 0.1999 0.8536 0.038 Uiso calc U R 1
C C6 0.1747(3) 0.1671(2) 0.7840(2) 0.0395(7) Uani d . . 1
H H6 0.1368 0.1181 0.8354 0.047 Uiso calc U R 1
C C7 0.1348(3) 0.1884(2) 0.6992(2) 0.0439(8) Uani d . . 1
H H7 0.0716 0.1535 0.6933 0.053 Uiso calc U R 1
C C8 0.1875(3) 0.2605(2) 0.6240(2) 0.0374(7) Uani d . . 1
H H8 0.1603 0.2765 0.5662 0.045 Uiso calc U R 1
C C9 0.2813(2) 0.30902(17) 0.63506(17) 0.0261(6) Uani d . . 1
C C10 0.4020(2) 0.39287(16) 0.78773(17) 0.0225(5) Uani d . . 1
C C11 0.4275(3) 0.34606(17) 0.87607(17) 0.0271(6) Uani d . . 1
H H11 0.466 0.2848 0.8877 0.032 Uiso calc U R 1
C C12 0.3978(3) 0.38716(18) 0.94746(18) 0.0304(6) Uani d . . 1
H H12 0.4156 0.3545 1.0074 0.037 Uiso calc U R 1
C C13 0.3418(3) 0.47668(18) 0.92955(18) 0.0297(6) Uani d . . 1
C C14 0.3146(3) 0.52485(18) 0.84289(18) 0.0329(6) Uani d . . 1
H H14 0.2753 0.5859 0.8318 0.04 Uiso calc U R 1
C C15 0.3455(3) 0.48269(17) 0.77242(18) 0.0289(6) Uani d . . 1
H H15 0.3277 0.5157 0.7126 0.035 Uiso calc U R 1
C C16 0.6055(2) 0.29230(19) 0.52792(19) 0.0299(6) Uani d . . 1
C C17 0.5901(2) 0.35763(17) 0.58576(17) 0.0251(5) Uani d . . 1
H H17 0.662 0.4004 0.5649 0.03 Uiso calc U R 1
C C18 0.5771(2) 0.29700(16) 0.69001(17) 0.0241(5) Uani d . . 1
C C19 0.5751(2) 0.19957(16) 0.68599(19) 0.0271(6) Uani d . . 1
C C20 0.5502(3) 0.11801(17) 0.7592(2) 0.0335(6) Uani d . . 1
H H20 0.5388 0.1179 0.8222 0.04 Uiso calc U R 1
C C21 0.5423(3) 0.03700(19) 0.7385(2) 0.0428(8) Uani d . . 1
H H21 0.5243 -0.0187 0.7881 0.051 Uiso calc U R 1
C C22 0.5602(3) 0.0361(2) 0.6468(2) 0.0468(8) Uani d . . 1
H H22 0.5552 -0.0203 0.6343 0.056 Uiso calc U R 1
C C23 0.5851(3) 0.1157(2) 0.5738(2) 0.0410(7) Uani d . . 1
H H23 0.5979 0.1149 0.5109 0.049 Uiso calc U R 1
C C24 0.5911(2) 0.19788(18) 0.59405(19) 0.0300(6) Uani d . . 1
C C25 0.6768(2) 0.31386(16) 0.73755(16) 0.0229(5) Uani d . . 1
C C26 0.7071(2) 0.40440(17) 0.72341(17) 0.0268(6) Uani d . . 1
H H26 0.6616 0.4545 0.6863 0.032 Uiso calc U R 1
C C27 0.8014(3) 0.42296(17) 0.76190(18) 0.0285(6) Uani d . . 1
H H27 0.8208 0.485 0.751 0.034 Uiso calc U R 1
C C28 0.8674(2) 0.35003(18) 0.81654(18) 0.0290(6) Uani d . . 1
C C29 0.8386(3) 0.26013(19) 0.8330(2) 0.0348(7) Uani d . . 1
H H29 0.8827 0.2104 0.8716 0.042 Uiso calc U R 1
C C30 0.7452(3) 0.24245(18) 0.79294(18) 0.0309(6) Uani d . . 1
H H30 0.7272 0.1801 0.8035 0.037 Uiso calc U R 1
C C31 -0.0510(2) 0.16042(18) 0.50339(18) 0.0275(6) Uani d . . 1
C C32 -0.0199(3) 0.11752(17) 0.42378(17) 0.0260(6) Uani d . . 1
H H32 -0.0779 0.0678 0.4321 0.031 Uiso calc U R 1
C C33 -0.0174(2) 0.19834(16) 0.33074(17) 0.0235(5) Uani d . . 1
C C34 -0.0375(2) 0.28441(16) 0.36374(17) 0.0246(5) Uani d . . 1
C C35 -0.0455(2) 0.37797(17) 0.31147(19) 0.0290(6) Uani d . . 1
H H35 -0.0341 0.3956 0.2453 0.035 Uiso calc U R 1
C C36 -0.0706(3) 0.44429(18) 0.3583(2) 0.0326(6) Uani d . . 1
H H36 -0.0771 0.5078 0.3234 0.039 Uiso calc U R 1
C C37 -0.0864(3) 0.42035(19) 0.4552(2) 0.0337(6) Uani d . . 1
H H37 -0.1021 0.4674 0.4853 0.04 Uiso calc U R 1
C C38 -0.0792(2) 0.32869(18) 0.50746(19) 0.0297(6) Uani d . . 1
H H38 -0.0898 0.3115 0.5735 0.036 Uiso calc U R 1
C C39 -0.0559(2) 0.26177(17) 0.46059(17) 0.0257(5) Uani d . . 1
C C40 -0.1085(2) 0.20102(17) 0.26852(18) 0.0258(6) Uani d . . 1
C C41 -0.2243(3) 0.1577(2) 0.3045(2) 0.0396(7) Uani d . . 1
H H41 -0.245 0.1245 0.3691 0.047 Uiso calc U R 1
C C42 -0.3098(3) 0.1617(2) 0.2487(2) 0.0443(8) Uani d . . 1
H H42 -0.389 0.1322 0.2748 0.053 Uiso calc U R 1
C C43 -0.2793(3) 0.20893(18) 0.15467(19) 0.0324(6) Uani d . . 1
C C44 -0.1648(3) 0.25243(18) 0.11614(19) 0.0307(6) Uani d . . 1
H H44 -0.1439 0.2845 0.0512 0.037 Uiso calc U R 1
C C45 -0.0812(3) 0.24861(17) 0.17354(18) 0.0285(6) Uani d . . 1
H H45 -0.0029 0.2793 0.1474 0.034 Uiso calc U R 1
C C46 0.2216(3) 0.11401(17) 0.43947(18) 0.0276(6) Uani d . . 1
C C47 0.1269(3) 0.09131(17) 0.39199(17) 0.0257(6) Uani d . . 1
H H47 0.143 0.0271 0.3863 0.031 Uiso calc U R 1
C C48 0.1347(2) 0.16706(16) 0.29533(16) 0.0238(5) Uani d . . 1
C C49 0.2305(2) 0.23207(16) 0.29506(17) 0.0239(5) Uani d . . 1
C C50 0.2712(3) 0.31410(17) 0.22803(18) 0.0276(6) Uani d . . 1
H H50 0.235 0.3384 0.1738 0.033 Uiso calc U R 1
C C51 0.3654(3) 0.35986(18) 0.2417(2) 0.0317(6) Uani d . . 1
H H51 0.3954 0.415 0.1953 0.038 Uiso calc U R 1
C C52 0.4171(3) 0.32687(19) 0.3219(2) 0.0361(7) Uani d . . 1
H H52 0.4819 0.3593 0.3295 0.043 Uiso calc U R 1
C C53 0.3744(3) 0.24727(19) 0.39024(19) 0.0328(6) Uani d . . 1
H H53 0.4076 0.225 0.4459 0.039 Uiso calc U R 1
C C54 0.2814(2) 0.20003(17) 0.37601(17) 0.0258(6) Uani d . . 1
C C55 0.1663(2) 0.12668(16) 0.21398(17) 0.0250(5) Uani d . . 1
C C56 0.0969(3) 0.05356(16) 0.21731(18) 0.0295(6) Uani d . . 1
H H56 0.0265 0.0333 0.2682 0.035 Uiso calc U R 1
C C57 0.1287(3) 0.01042(18) 0.14817(19) 0.0360(7) Uani d . . 1
H H57 0.0797 -0.0384 0.1509 0.043 Uiso calc U R 1
C C58 0.2321(3) 0.03875(18) 0.07503(19) 0.0367(7) Uani d . . 1
C C59 0.3020(3) 0.10954(19) 0.06981(19) 0.0400(7) Uani d . . 1
H H59 0.373 0.1288 0.0192 0.048 Uiso calc U R 1
C C60 0.2687(3) 0.15325(18) 0.13912(18) 0.0317(6) Uani d . . 1
H H60 0.3175 0.2027 0.135 0.038 Uiso calc U R 1
Cl Cl1 0.30870(9) 0.52967(5) 1.01801(5) 0.0505(2) Uani d . . 1
Cl Cl2 0.98975(7) 0.37224(5) 0.86324(5) 0.04063(19) Uani d . . 1
Cl Cl3 -0.38630(8) 0.21307(5) 0.08347(6) 0.0474(2) Uani d . . 1
Cl Cl4 0.27791(11) -0.01974(6) -0.00922(6) 0.0629(3) Uani d . . 1
O O1 0.33165(19) 0.42640(12) 0.48687(12) 0.0347(5) Uani d . . 1
O O2 0.62413(19) 0.31377(14) 0.44325(13) 0.0393(5) Uani d . . 1
O O3 -0.0663(2) 0.11903(13) 0.58625(12) 0.0380(5) Uani d . . 1
O O4 0.2455(2) 0.06913(13) 0.51541(13) 0.0396(5) Uani d . . 1

loop_
_atom_site_aniso_label
_atom_site_aniso_U_11
_atom_site_aniso_U_22
_atom_site_aniso_U_33
_atom_site_aniso_U_12
_atom_site_aniso_U_13
_atom_site_aniso_U_23
C1 0.0261(13) 0.0229(12) 0.0270(14) 0.0065(10) -0.0076(11) -0.0097(11)
C2 0.0270(13) 0.0212(12) 0.0213(13) -0.0010(10) -0.0032(11) -0.0044(10)
C3 0.0238(13) 0.0203(12) 0.0202(12) 0.0001(10) -0.0051(10) -0.0052(10)
C4 0.0236(13) 0.0241(12) 0.0261(14) 0.0014(10) -0.0060(11) -0.0095(11)
C5 0.0289(14) 0.0334(14) 0.0318(15) -0.0045(12) -0.0070(12) -0.0064(12)
C6 0.0328(16) 0.0386(16) 0.0414(18) -0.0118(13) -0.0018(14) -0.0045(14)
C7 0.0333(16) 0.0496(18) 0.054(2) -0.0160(14) -0.0106(15) -0.0164(16)
C8 0.0325(16) 0.0476(17) 0.0379(17) -0.0038(14) -0.0116(13) -0.0170(14)
C9 0.0241(13) 0.0305(13) 0.0254(14) 0.0023(11) -0.0072(11) -0.0105(11)
C10 0.0204(12) 0.0222(12) 0.0244(13) -0.0001(10) -0.0044(10) -0.0069(10)
C11 0.0319(14) 0.0226(12) 0.0240(13) 0.0021(11) -0.0056(11) -0.0048(11)
C12 0.0347(15) 0.0326(14) 0.0213(13) 0.0026(12) -0.0069(11) -0.0054(11)
C13 0.0370(15) 0.0301(14) 0.0243(14) 0.0030(12) -0.0062(12) -0.0133(11)
C14 0.0414(17) 0.0263(13) 0.0308(15) 0.0079(12) -0.0092(13) -0.0107(12)
C15 0.0321(15) 0.0293(13) 0.0260(14) 0.0050(11) -0.0106(12) -0.0086(11)
C16 0.0193(13) 0.0430(16) 0.0307(15) 0.0010(12) -0.0044(11) -0.0176(13)
C17 0.0232(13) 0.0284(13) 0.0238(13) -0.0013(11) -0.0051(11) -0.0077(11)
C18 0.0226(13) 0.0239(12) 0.0245(13) 0.0000(10) -0.0037(11) -0.0071(10)
C19 0.0215(13) 0.0227(12) 0.0391(16) 0.0015(10) -0.0063(12) -0.0130(12)
C20 0.0304(15) 0.0250(13) 0.0434(17) 0.0009(11) -0.0078(13) -0.0088(12)
C21 0.0375(17) 0.0244(14) 0.065(2) 0.0002(12) -0.0086(16) -0.0128(14)
C22 0.0389(18) 0.0335(16) 0.075(2) 0.0029(14) -0.0075(17) -0.0307(17)
C23 0.0322(16) 0.0499(18) 0.0516(19) 0.0009(14) -0.0039(14) -0.0348(16)
C24 0.0214(13) 0.0336(14) 0.0378(16) 0.0011(11) -0.0021(12) -0.0185(13)
C25 0.0209(12) 0.0262(12) 0.0206(13) -0.0009(10) -0.0024(10) -0.0072(10)
C26 0.0261(13) 0.0260(13) 0.0263(14) -0.0005(11) -0.0066(11) -0.0045(11)
C27 0.0295(14) 0.0255(13) 0.0301(14) -0.0015(11) -0.0071(12) -0.0071(11)
C28 0.0237(13) 0.0385(15) 0.0263(14) -0.0028(12) -0.0053(11) -0.0111(12)
C29 0.0340(15) 0.0326(15) 0.0376(16) 0.0038(12) -0.0168(13) -0.0057(13)
C30 0.0330(15) 0.0248(13) 0.0345(15) -0.0013(11) -0.0112(12) -0.0056(12)
C31 0.0251(13) 0.0321(14) 0.0244(14) -0.0045(11) -0.0017(11) -0.0086(11)
C32 0.0289(14) 0.0242(13) 0.0235(13) -0.0063(11) -0.0028(11) -0.0050(11)
C33 0.0249(13) 0.0226(12) 0.0223(13) -0.0044(10) -0.0035(10) -0.0055(10)
C34 0.0210(12) 0.0262(13) 0.0268(14) -0.0016(10) -0.0029(11) -0.0097(11)
C35 0.0263(14) 0.0276(13) 0.0301(15) -0.0029(11) -0.0020(11) -0.0067(11)
C36 0.0259(14) 0.0243(13) 0.0475(18) -0.0023(11) -0.0041(13) -0.0125(12)
C37 0.0231(14) 0.0357(15) 0.0494(18) -0.0005(12) -0.0041(13) -0.0256(14)
C38 0.0214(13) 0.0409(15) 0.0315(15) 0.0004(12) -0.0055(11) -0.0179(12)
C39 0.0199(12) 0.0298(13) 0.0274(14) -0.0024(10) -0.0035(11) -0.0091(11)
C40 0.0238(13) 0.0276(13) 0.0267(14) 0.0009(11) -0.0049(11) -0.0104(11)
C41 0.0326(16) 0.0596(19) 0.0248(15) -0.0167(14) -0.0011(12) -0.0083(14)
C42 0.0305(16) 0.063(2) 0.0394(18) -0.0159(15) -0.0048(14) -0.0121(16)
C43 0.0346(15) 0.0343(14) 0.0369(16) 0.0031(12) -0.0154(13) -0.0190(13)
C44 0.0344(15) 0.0293(14) 0.0261(14) 0.0021(12) -0.0081(12) -0.0055(11)
C45 0.0263(14) 0.0245(13) 0.0305(15) -0.0018(11) -0.0057(12) -0.0026(11)
C46 0.0311(14) 0.0277(13) 0.0230(14) 0.0023(11) -0.0047(11) -0.0083(11)
C47 0.0320(14) 0.0221(12) 0.0219(13) 0.0005(11) -0.0059(11) -0.0057(10)
C48 0.0273(13) 0.0229(12) 0.0194(13) -0.0016(10) -0.0048(11) -0.0040(10)
C49 0.0243(13) 0.0247(12) 0.0235(13) 0.0007(10) -0.0035(11) -0.0103(10)
C50 0.0296(14) 0.0248(13) 0.0284(14) -0.0010(11) -0.0070(11) -0.0075(11)
C51 0.0316(15) 0.0241(13) 0.0399(16) -0.0035(11) -0.0043(13) -0.0119(12)
C52 0.0317(15) 0.0387(16) 0.0437(17) -0.0084(13) -0.0087(13) -0.0172(14)
C53 0.0323(15) 0.0389(15) 0.0302(15) -0.0016(12) -0.0100(12) -0.0122(13)
C54 0.0251(13) 0.0259(13) 0.0265(14) 0.0019(11) -0.0050(11) -0.0097(11)
C55 0.0300(14) 0.0211(12) 0.0245(13) 0.0016(10) -0.0091(11) -0.0066(10)
C56 0.0344(15) 0.0238(13) 0.0299(14) -0.0020(11) -0.0058(12) -0.0080(11)
C57 0.0528(19) 0.0254(14) 0.0354(16) -0.0033(13) -0.0136(14) -0.0133(12)
C58 0.059(2) 0.0281(14) 0.0239(14) 0.0034(14) -0.0102(14) -0.0104(12)
C59 0.054(2) 0.0351(15) 0.0270(15) -0.0060(14) 0.0025(14) -0.0100(13)
C60 0.0381(16) 0.0282(14) 0.0281(14) -0.0054(12) -0.0007(12) -0.0103(12)
Cl1 0.0791(6) 0.0448(4) 0.0336(4) 0.0148(4) -0.0178(4) -0.0227(3)
Cl2 0.0345(4) 0.0515(4) 0.0404(4) -0.0062(3) -0.0159(3) -0.0127(3)
Cl3 0.0460(5) 0.0535(5) 0.0576(5) 0.0061(4) -0.0300(4) -0.0267(4)
Cl4 0.1091(8) 0.0454(5) 0.0369(5) -0.0068(5) -0.0009(5) -0.0254(4)
O1 0.0408(12) 0.0361(10) 0.0279(10) 0.0043(9) -0.0148(9) -0.0075(9)
O2 0.0338(11) 0.0611(13) 0.0277(11) -0.0003(10) -0.0068(9) -0.0204(10)
O3 0.0523(13) 0.0376(11) 0.0214(10) -0.0077(10) -0.0036(9) -0.0060(8)
O4 0.0488(13) 0.0407(11) 0.0273(11) -0.0037(10) -0.0162(9) -0.0011(9)

loop_
_atom_type_symbol
_atom_type_description
_atom_type_scat_dispersion_real
_atom_type_scat_dispersion_imag
_atom_type_scat_source
C C 0.0033 0.0016 'International Tables Vol C Tables 4.2.6.8 and 6.1.1.4'
H H 0.0000 0.0000 'International Tables Vol C Tables 4.2.6.8 and 6.1.1.4'
O O 0.0106 0.0060 'International Tables Vol C Tables 4.2.6.8 and 6.1.1.4'
Cl Cl 0.1484 0.1585 'International Tables Vol C Tables 4.2.6.8 and 6.1.1.4'

loop_
_geom_angle_atom_site_label_1
_geom_angle_atom_site_label_2
_geom_angle_atom_site_label_3
_geom_angle
O1 C1 C9 126.6(2)
O1 C1 C2 126.0(2)
C9 C1 C2 107.4(2)
C1 C2 C3 107.2(2)
C1 C2 C17 115.0(2)
C3 C2 C17 90.47(17)
C1 C2 H2 113.9
C3 C2 H2 113.9
C17 C2 H2 113.9
C10 C3 C4 111.6(2)
C10 C3 C2 118.72(19)
C4 C3 C2 103.26(19)
C10 C3 C18 117.5(2)
C4 C3 C18 113.77(18)
C2 C3 C18 89.64(17)
C5 C4 C9 119.1(2)
C5 C4 C3 129.4(2)
C9 C4 C3 111.6(2)
C6 C5 C4 118.8(3)
C6 C5 H5 120.6
C4 C5 H5 120.6
C5 C6 C7 121.9(3)
C5 C6 H6 119.0
C7 C6 H6 119.0
C8 C7 C6 119.9(3)
C8 C7 H7 120.1
C6 C7 H7 120.1
C7 C8 C9 118.3(3)
C7 C8 H8 120.8
C9 C8 H8 120.8
C8 C9 C4 122.0(3)
C8 C9 C1 127.7(2)
C4 C9 C1 110.3(2)
C15 C10 C11 118.2(2)
C15 C10 C3 120.9(2)
C11 C10 C3 120.8(2)
C12 C11 C10 121.4(2)
C12 C11 H11 119.3
C10 C11 H11 119.3
C13 C12 C11 118.7(2)
C13 C12 H12 120.6
C11 C12 H12 120.6
C14 C13 C12 121.3(2)
C14 C13 Cl1 119.8(2)
C12 C13 Cl1 118.8(2)
C13 C14 C15 119.0(2)
C13 C14 H14 120.5
C15 C14 H14 120.5
C14 C15 C10 121.3(2)
C14 C15 H15 119.4
C10 C15 H15 119.4
O2 C16 C24 126.9(2)
O2 C16 C17 126.2(3)
C24 C16 C17 106.9(2)
C16 C17 C18 107.1(2)
C16 C17 C2 117.8(2)
C18 C17 C2 91.78(18)
C16 C17 H17 112.7
C18 C17 H17 112.7
C2 C17 H17 112.7
C19 C18 C25 116.8(2)
C19 C18 C17 103.7(2)
C25 C18 C17 113.7(2)
C19 C18 C3 112.8(2)
C25 C18 C3 117.33(19)
C17 C18 C3 88.01(17)
C20 C19 C24 119.3(2)
C20 C19 C18 129.1(2)
C24 C19 C18 111.3(2)
C21 C20 C19 119.0(3)
C21 C20 H20 120.5
C19 C20 H20 120.5
C22 C21 C20 121.1(3)
C22 C21 H21 119.5
C20 C21 H21 119.5
C23 C22 C21 120.7(3)
C23 C22 H22 119.6
C21 C22 H22 119.6
C22 C23 C24 118.5(3)
C22 C23 H23 120.7
C24 C23 H23 120.7
C19 C24 C23 121.3(3)
C19 C24 C16 110.7(2)
C23 C24 C16 127.8(3)
C30 C25 C26 117.2(2)
C30 C25 C18 123.0(2)
C26 C25 C18 119.8(2)
C27 C26 C25 121.8(2)
C27 C26 H26 119.1
C25 C26 H26 119.1
C26 C27 C28 119.2(2)
C26 C27 H27 120.4
C28 C27 H27 120.4
C29 C28 C27 120.4(2)
C29 C28 Cl2 119.8(2)
C27 C28 Cl2 119.8(2)
C28 C29 C30 119.8(2)
C28 C29 H29 120.1
C30 C29 H29 120.1
C29 C30 C25 121.5(2)
C29 C30 H30 119.2
C25 C30 H30 119.2
O3 C31 C39 126.7(2)
O3 C31 C32 126.4(2)
C39 C31 C32 106.9(2)
C31 C32 C33 107.4(2)
C31 C32 C47 114.8(2)
C33 C32 C47 90.89(18)
C31 C32 H32 113.8
C33 C32 H32 113.8
C47 C32 H32 113.8
C40 C33 C34 112.0(2)
C40 C33 C32 119.8(2)
C34 C33 C32 102.82(19)
C40 C33 C48 116.5(2)
C34 C33 C48 114.5(2)
C32 C33 C48 88.90(17)
C39 C34 C35 118.7(2)
C39 C34 C33 111.9(2)
C35 C34 C33 129.3(2)
C36 C35 C34 118.6(2)
C36 C35 H35 120.7
C34 C35 H35 120.7
C35 C36 C37 121.9(2)
C35 C36 H36 119.1
C37 C36 H36 119.1
C38 C37 C36 120.1(2)
C38 C37 H37 119.9
C36 C37 H37 119.9
C37 C38 C39 118.1(2)
C37 C38 H38 121.0
C39 C38 H38 121.0
C34 C39 C38 122.6(2)
C34 C39 C31 110.7(2)
C38 C39 C31 126.7(2)
C41 C40 C45 117.6(2)
C41 C40 C33 121.1(2)
C45 C40 C33 121.3(2)
C42 C41 C40 121.6(3)
C42 C41 H41 119.2
C40 C41 H41 119.2
C41 C42 C43 119.3(3)
C41 C42 H42 120.3
C43 C42 H42 120.3
C42 C43 C44 120.8(3)
C42 C43 Cl3 119.5(2)
C44 C43 Cl3 119.6(2)
C43 C44 C45 118.9(2)
C43 C44 H44 120.5
C45 C44 H44 120.5
C44 C45 C40 121.7(2)
C44 C45 H45 119.1
C40 C45 H45 119.1
O4 C46 C54 126.5(3)
O4 C46 C47 126.3(2)
C54 C46 C47 107.2(2)
C46 C47 C48 106.9(2)
C46 C47 C32 118.0(2)
C48 C47 C32 91.95(18)
C46 C47 H47 112.7
C48 C47 H47 112.7
C32 C47 H47 112.7
C49 C48 C55 115.8(2)
C49 C48 C47 104.1(2)
C55 C48 C47 112.78(19)
C49 C48 C33 114.43(19)
C55 C48 C33 117.3(2)
C47 C48 C33 88.11(17)
C50 C49 C54 119.3(2)
C50 C49 C48 129.5(2)
C54 C49 C48 111.2(2)
C51 C50 C49 118.8(2)
C51 C50 H50 120.6
C49 C50 H50 120.6
C50 C51 C52 121.5(3)
C50 C51 H51 119.2
C52 C51 H51 119.2
C53 C52 C51 120.1(3)
C53 C52 H52 119.9
C51 C52 H52 119.9
C52 C53 C54 118.6(3)
C52 C53 H53 120.7
C54 C53 H53 120.7
C53 C54 C49 121.6(2)
C53 C54 C46 127.9(2)
C49 C54 C46 110.5(2)
C60 C55 C56 117.3(2)
C60 C55 C48 123.0(2)
C56 C55 C48 119.4(2)
C57 C56 C55 121.3(3)
C57 C56 H56 119.4
C55 C56 H56 119.4
C56 C57 C58 119.5(3)
C56 C57 H57 120.3
C58 C57 H57 120.3
C59 C58 C57 120.7(3)
C59 C58 Cl4 119.6(2)
C57 C58 Cl4 119.6(2)
C58 C59 C60 119.5(3)
C58 C59 H59 120.3
C60 C59 H59 120.3
C55 C60 C59 121.7(3)
C55 C60 H60 119.2
C59 C60 H60 119.2

loop_
_geom_bond_atom_site_label_1
_geom_bond_atom_site_label_2
_geom_bond_distance
C1 O1 1.216(3)
C1 C9 1.473(4)
C1 C2 1.514(4)
C2 C3 1.557(3)
C2 C17 1.574(3)
C2 H2 1.0
C3 C10 1.513(3)
C3 C4 1.526(3)
C3 C18 1.637(3)
C4 C5 1.394(3)
C4 C9 1.400(3)
C5 C6 1.380(4)
C5 H5 0.95
C6 C7 1.396(4)
C6 H6 0.95
C7 C8 1.384(4)
C7 H7 0.95
C8 C9 1.392(4)
C8 H8 0.95
C10 C15 1.393(3)
C10 C11 1.394(3)
C11 C12 1.389(3)
C11 H11 0.95
C12 C13 1.386(4)
C12 H12 0.95
C13 C14 1.383(4)
C13 Cl1 1.744(3)
C14 C15 1.387(3)
C14 H14 0.95
C15 H15 0.95
C16 O2 1.214(3)
C16 C24 1.479(4)
C16 C17 1.507(3)
C17 C18 1.562(3)
C17 H17 1.0
C18 C19 1.511(3)
C18 C25 1.516(3)
C19 C20 1.394(4)
C19 C24 1.396(4)
C20 C21 1.389(4)
C20 H20 0.95
C21 C22 1.387(4)
C21 H21 0.95
C22 C23 1.373(4)
C22 H22 0.95
C23 C24 1.399(4)
C23 H23 0.95
C25 C30 1.392(3)
C25 C26 1.398(3)
C26 C27 1.381(4)
C26 H26 0.95
C27 C28 1.385(4)
C27 H27 0.95
C28 C29 1.377(4)
C28 Cl2 1.748(3)
C29 C30 1.383(4)
C29 H29 0.95
C30 H30 0.95
C31 O3 1.213(3)
C31 C39 1.475(4)
C31 C32 1.520(3)
C32 C33 1.563(3)
C32 C47 1.564(4)
C32 H32 1.0
C33 C40 1.507(3)
C33 C34 1.527(3)
C33 C48 1.644(3)
C34 C39 1.392(3)
C34 C35 1.401(3)
C35 C36 1.386(4)
C35 H35 0.95
C36 C37 1.394(4)
C36 H36 0.95
C37 C38 1.376(4)
C37 H37 0.95
C38 C39 1.395(3)
C38 H38 0.95
C40 C41 1.389(4)
C40 C45 1.391(3)
C41 C42 1.377(4)
C41 H41 0.95
C42 C43 1.379(4)
C42 H42 0.95
C43 C44 1.380(4)
C43 Cl3 1.744(3)
C44 C45 1.382(4)
C44 H44 0.95
C45 H45 0.95
C46 O4 1.220(3)
C46 C54 1.482(4)
C46 C47 1.510(4)
C47 C48 1.560(3)
C47 H47 1.0
C48 C49 1.514(3)
C48 C55 1.519(3)
C49 C50 1.390(3)
C49 C54 1.397(3)
C50 C51 1.387(4)
C50 H50 0.95
C51 C52 1.392(4)
C51 H51 0.95
C52 C53 1.378(4)
C52 H52 0.95
C53 C54 1.395(4)
C53 H53 0.95
C55 C60 1.383(4)
C55 C56 1.400(3)
C56 C57 1.380(4)
C56 H56 0.95
C57 C58 1.380(4)
C57 H57 0.95
C58 C59 1.364(4)
C58 Cl4 1.746(3)
C59 C60 1.388(4)
C59 H59 0.95
C60 H60 0.95

loop_
_geom_torsion_atom_site_label_1
_geom_torsion_atom_site_label_2
_geom_torsion_atom_site_label_3
_geom_torsion_atom_site_label_4
_geom_torsion
O1 C1 C2 C3 174.4(2)
C9 C1 C2 C3 -5.9(2)
O1 C1 C2 C17 -86.8(3)
C9 C1 C2 C17 92.9(2)
C1 C2 C3 C10 -119.6(2)
C17 C2 C3 C10 124.0(2)
C1 C2 C3 C4 4.5(2)
C17 C2 C3 C4 -111.91(19)
C1 C2 C3 C18 118.89(19)
C17 C2 C3 C18 2.46(18)
C10 C3 C4 C5 -54.3(3)
C2 C3 C4 C5 177.0(2)
C18 C3 C4 C5 81.5(3)
C10 C3 C4 C9 127.1(2)
C2 C3 C4 C9 -1.5(3)
C18 C3 C4 C9 -97.1(2)
C9 C4 C5 C6 1.9(4)
C3 C4 C5 C6 -176.5(2)
C4 C5 C6 C7 -0.5(4)
C5 C6 C7 C8 -1.0(5)
C6 C7 C8 C9 1.0(4)
C7 C8 C9 C4 0.4(4)
C7 C8 C9 C1 179.2(2)
C5 C4 C9 C8 -1.9(4)
C3 C4 C9 C8 176.8(2)
C5 C4 C9 C1 179.1(2)
C3 C4 C9 C1 -2.2(3)
O1 C1 C9 C8 5.9(4)
C2 C1 C9 C8 -173.8(3)
O1 C1 C9 C4 -175.2(2)
C2 C1 C9 C4 5.1(3)
C4 C3 C10 C15 -95.1(3)
C2 C3 C10 C15 24.8(3)
C18 C3 C10 C15 130.8(2)
C4 C3 C10 C11 83.4(3)
C2 C3 C10 C11 -156.7(2)
C18 C3 C10 C11 -50.6(3)
C15 C10 C11 C12 0.0(4)
C3 C10 C11 C12 -178.6(2)
C10 C11 C12 C13 -0.1(4)
C11 C12 C13 C14 0.5(4)
C11 C12 C13 Cl1 -178.2(2)
C12 C13 C14 C15 -0.7(4)
Cl1 C13 C14 C15 177.9(2)
C13 C14 C15 C10 0.6(4)
C11 C10 C15 C14 -0.2(4)
C3 C10 C15 C14 178.3(2)
O2 C16 C17 C18 -176.4(2)
C24 C16 C17 C18 4.6(3)
O2 C16 C17 C2 82.1(3)
C24 C16 C17 C2 -96.9(2)
C1 C2 C17 C16 -1.4(3)
C3 C2 C17 C16 107.8(2)
C1 C2 C17 C18 -111.9(2)
C3 C2 C17 C18 -2.58(18)
C16 C17 C18 C19 -4.4(3)
C2 C17 C18 C19 115.5(2)
C16 C17 C18 C25 123.5(2)
C2 C17 C18 C25 -116.7(2)
C16 C17 C18 C3 -117.4(2)
C2 C17 C18 C3 2.46(17)
C10 C3 C18 C19 130.9(2)
C4 C3 C18 C19 -2.2(3)
C2 C3 C18 C19 -106.5(2)
C10 C3 C18 C25 -9.2(3)
C4 C3 C18 C25 -142.3(2)
C2 C3 C18 C25 113.3(2)
C10 C3 C18 C17 -125.1(2)
C4 C3 C18 C17 101.9(2)
C2 C3 C18 C17 -2.48(18)
C25 C18 C19 C20 62.3(3)
C17 C18 C19 C20 -171.7(3)
C3 C18 C19 C20 -78.1(3)
C25 C18 C19 C24 -123.3(2)
C17 C18 C19 C24 2.7(3)
C3 C18 C19 C24 96.4(2)
C24 C19 C20 C21 0.2(4)
C18 C19 C20 C21 174.2(3)
C19 C20 C21 C22 0.8(4)
C20 C21 C22 C23 -0.6(5)
C21 C22 C23 C24 -0.4(4)
C20 C19 C24 C23 -1.2(4)
C18 C19 C24 C23 -176.3(2)
C20 C19 C24 C16 175.2(2)
C18 C19 C24 C16 0.1(3)
C22 C23 C24 C19 1.4(4)
C22 C23 C24 C16 -174.4(3)
O2 C16 C24 C19 178.0(3)
C17 C16 C24 C19 -3.1(3)
O2 C16 C24 C23 -5.9(5)
C17 C16 C24 C23 173.1(3)
C19 C18 C25 C30 -13.8(3)
C17 C18 C25 C30 -134.6(2)
C3 C18 C25 C30 124.8(3)
C19 C18 C25 C26 163.6(2)
C17 C18 C25 C26 42.8(3)
C3 C18 C25 C26 -57.8(3)
C30 C25 C26 C27 0.5(4)
C18 C25 C26 C27 -177.1(2)
C25 C26 C27 C28 -0.4(4)
C26 C27 C28 C29 -0.5(4)
C26 C27 C28 Cl2 178.38(19)
C27 C28 C29 C30 1.4(4)
Cl2 C28 C29 C30 -177.5(2)
C28 C29 C30 C25 -1.4(4)
C26 C25 C30 C29 0.4(4)
C18 C25 C30 C29 177.9(2)
O3 C31 C32 C33 176.8(3)
C39 C31 C32 C33 -4.6(3)
O3 C31 C32 C47 -83.8(3)
C39 C31 C32 C47 94.8(2)
C31 C32 C33 C40 -120.6(2)
C47 C32 C33 C40 123.0(2)
C31 C32 C33 C34 4.3(3)
C47 C32 C33 C34 -112.1(2)
C31 C32 C33 C48 119.2(2)
C47 C32 C33 C48 2.80(17)
C40 C33 C34 C39 127.3(2)
C32 C33 C34 C39 -2.6(3)
C48 C33 C34 C39 -97.3(2)
C40 C33 C34 C35 -49.4(3)
C32 C33 C34 C35 -179.2(3)
C48 C33 C34 C35 86.0(3)
C39 C34 C35 C36 0.5(4)
C33 C34 C35 C36 176.9(2)
C34 C35 C36 C37 0.7(4)
C35 C36 C37 C38 -1.0(4)
C36 C37 C38 C39 0.0(4)
C35 C34 C39 C38 -1.5(4)
C33 C34 C39 C38 -178.5(2)
C35 C34 C39 C31 176.8(2)
C33 C34 C39 C31 -0.2(3)
C37 C38 C39 C34 1.2(4)
C37 C38 C39 C31 -176.8(2)
O3 C31 C39 C34 -178.3(3)
C32 C31 C39 C34 3.0(3)
O3 C31 C39 C38 -0.1(4)
C32 C31 C39 C38 -178.7(2)
C34 C33 C40 C41 -95.5(3)
C32 C33 C40 C41 25.0(4)
C48 C33 C40 C41 130.1(3)
C34 C33 C40 C45 83.1(3)
C32 C33 C40 C45 -156.5(2)
C48 C33 C40 C45 -51.4(3)
C45 C40 C41 C42 -0.3(4)
C33 C40 C41 C42 178.3(3)
C40 C41 C42 C43 0.7(5)
C41 C42 C43 C44 -0.3(4)
C41 C42 C43 Cl3 179.2(2)
C42 C43 C44 C45 -0.5(4)
Cl3 C43 C44 C45 179.90(19)
C43 C44 C45 C40 1.0(4)
C41 C40 C45 C44 -0.6(4)
C33 C40 C45 C44 -179.2(2)
O4 C46 C47 C48 -177.9(2)
C54 C46 C47 C48 1.2(3)
O4 C46 C47 C32 80.5(3)
C54 C46 C47 C32 -100.4(2)
C31 C32 C47 C46 -2.3(3)
C33 C32 C47 C46 107.3(2)
C31 C32 C47 C48 -112.6(2)
C33 C32 C47 C48 -2.95(18)
C46 C47 C48 C49 -2.5(2)
C32 C47 C48 C49 117.5(2)
C46 C47 C48 C55 123.8(2)
C32 C47 C48 C55 -116.2(2)
C46 C47 C48 C33 -117.2(2)
C32 C47 C48 C33 2.80(18)
C40 C33 C48 C49 129.5(2)
C34 C33 C48 C49 -3.8(3)
C32 C33 C48 C49 -107.4(2)
C40 C33 C48 C55 -11.1(3)
C34 C33 C48 C55 -144.4(2)
C32 C33 C48 C55 112.0(2)
C40 C33 C48 C47 -125.9(2)
C34 C33 C48 C47 100.8(2)
C32 C33 C48 C47 -2.81(18)
C55 C48 C49 C50 58.5(3)
C47 C48 C49 C50 -177.2(2)
C33 C48 C49 C50 -82.8(3)
C55 C48 C49 C54 -121.3(2)
C47 C48 C49 C54 3.1(3)
C33 C48 C49 C54 97.4(2)
C54 C49 C50 C51 2.7(4)
C48 C49 C50 C51 -177.1(2)
C49 C50 C51 C52 -1.8(4)
C50 C51 C52 C53 -0.3(4)
C51 C52 C53 C54 1.5(4)
C52 C53 C54 C49 -0.6(4)
C52 C53 C54 C46 -179.8(2)
C50 C49 C54 C53 -1.5(4)
C48 C49 C54 C53 178.3(2)
C50 C49 C54 C46 177.8(2)
C48 C49 C54 C46 -2.4(3)
O4 C46 C54 C53 -0.9(4)
C47 C46 C54 C53 180.0(2)
O4 C46 C54 C49 179.8(3)
C47 C46 C54 C49 0.7(3)
C49 C48 C55 C60 -5.9(3)
C47 C48 C55 C60 -125.6(3)
C33 C48 C55 C60 134.2(2)
C49 C48 C55 C56 168.3(2)
C47 C48 C55 C56 48.6(3)
C33 C48 C55 C56 -51.6(3)
C60 C55 C56 C57 -0.6(4)
C48 C55 C56 C57 -175.2(2)
C55 C56 C57 C58 1.1(4)
C56 C57 C58 C59 -0.8(4)
C56 C57 C58 Cl4 176.6(2)
C57 C58 C59 C60 0.2(5)
Cl4 C58 C59 C60 -177.2(2)
C56 C55 C60 C59 0.0(4)
C48 C55 C60 C59 174.3(2)
C58 C59 C60 C55 0.2(4)
